data_4062746
_journal_name_full Organometallics
_journal_paper_doi 10.1021/om0496131
_journal_year 2004
_chemical_formula_sum 'C33 H41 I N2 O6 Pd'
_chemical_formula_weight 794.98
_space_group_IT_number 14
_symmetry_cell_setting monoclinic
_symmetry_space_group_name_Hall '-P 2ybc'
_symmetry_space_group_name_H-M 'P 1 21/c 1'
_cell_angle_alpha 90.00
_cell_angle_beta 100.165(4)
_cell_angle_gamma 90.00
_cell_formula_units_Z 4
_cell_length_a 10.6384(8)
_cell_length_b 11.5749(8)
_cell_length_c 28.797(2)
_cell_measurement_temperature 133(2)
_cell_volume 3490.3(4)
_diffrn_ambient_temperature 133(2)
_exptl_crystal_density_diffrn 1.513
_cod_original_sg_symbol_H-M 'P 21/c'
_cod_database_code 4062746

loop_
_symmetry_equiv_pos_as_xyz
'x, y, z'
'-x, y+1/2, -z+1/2'
'-x, -y, -z'
'x, -y-1/2, z-1/2'

loop_
_atom_site_label
_atom_site_type_symbol
_atom_site_fract_x
_atom_site_fract_y
_atom_site_fract_z
_atom_site_U_iso_or_equiv
_atom_site_adp_type
_atom_site_occupancy
_atom_site_symmetry_multiplicity
_atom_site_calc_flag
_atom_site_refinement_flags
_atom_site_disorder_assembly
_atom_site_disorder_group
Pd Pd 0.42266(2) 0.663143(19) 0.419355(8) 0.01509(7) Uani 1 1 d . . .
I I 0.44288(3) 0.86589(2) 0.385121(9) 0.03431(9) Uani 1 1 d . . .
O1 O 0.2324(3) 0.3390(2) 0.31703(10) 0.0259(5) Uani 1 1 d . . .
H01 H 0.203(5) 0.290(5) 0.3266(18) 0.032(14) Uiso 1 1 d . . .
O2 O 0.3117(3) 0.5100(3) 0.24281(9) 0.0313(6) Uani 1 1 d . . .
O3 O 0.5017(2) 0.4549(2) 0.28402(8) 0.0225(5) Uani 1 1 d . . .
O4 O 0.6780(2) 0.5818(2) 0.37274(8) 0.0213(5) Uani 1 1 d . . .
O5 O 0.5847(2) 0.6828(2) 0.30918(9) 0.0234(5) Uani 1 1 d . . .
C1 C 0.2255(3) 0.5391(3) 0.33283(11) 0.0179(6) Uani 1 1 d U . .
C2 C 0.1650(3) 0.4311(3) 0.32928(12) 0.0200(6) Uani 1 1 d U . .
C3 C 0.0422(3) 0.4194(3) 0.33960(14) 0.0258(7) Uani 1 1 d U . .
H3 H 0.0016 0.3460 0.3371 0.031 Uiso 1 1 calc R . .
C4 C -0.0204(4) 0.5150(4) 0.35350(15) 0.0298(8) Uani 1 1 d U . .
H4 H -0.1036 0.5067 0.3608 0.036 Uiso 1 1 calc R . .
C5 C 0.0376(4) 0.6225(3) 0.35675(15) 0.0292(8) Uani 1 1 d U . .
H5 H -0.0057 0.6879 0.3662 0.035 Uiso 1 1 calc R . .
C6 C 0.1598(3) 0.6345(3) 0.34620(13) 0.0237(6) Uani 1 1 d U . .
H6 H 0.1990 0.7086 0.3481 0.028 Uiso 1 1 calc R . .
C7 C 0.3600(3) 0.5494(3) 0.32539(10) 0.0155(5) Uani 1 1 d U . .
C8 C 0.3860(3) 0.5038(3) 0.27956(11) 0.0194(6) Uani 1 1 d U . .
C9 C 0.5446(4) 0.4228(4) 0.24095(13) 0.0294(8) Uani 1 1 d . . .
H9A H 0.6262 0.3817 0.2486 0.035 Uiso 0.50 1 calc PR . .
H9B H 0.5557 0.4924 0.2228 0.035 Uiso 0.50 1 calc PR . .
H9C H 0.4809 0.3723 0.2222 0.035 Uiso 0.50 1 calc PR . .
H9D H 0.4824 0.4493 0.2138 0.035 Uiso 0.50 1 calc PR . .
H9E H 0.5528 0.3385 0.2396 0.035 Uiso 0.50 1 calc PR . .
H9F H 0.6276 0.4586 0.2401 0.035 Uiso 0.50 1 calc PR . .
C10 C 0.4500(3) 0.6015(3) 0.35696(10) 0.0150(5) Uani 1 1 d U . .
C11 C 0.5831(3) 0.6179(3) 0.34785(10) 0.0174(6) Uani 1 1 d U . .
C12 C 0.7100(4) 0.7071(4) 0.29906(17) 0.0365(9) Uani 1 1 d . . .
H12A H 0.7558 0.7582 0.3235 0.044 Uiso 1 1 calc R . .
H12B H 0.7018 0.7449 0.2682 0.044 Uiso 1 1 calc R . .
H12C H 0.7575 0.6347 0.2986 0.044 Uiso 1 1 calc R . .
N21 N 0.3711(3) 0.5095(2) 0.44784(9) 0.0150(5) Uani 1 1 d U . .
C22 C 0.3279(3) 0.5201(3) 0.48926(10) 0.0153(5) Uani 1 1 d U . .
C23 C 0.2654(3) 0.4299(3) 0.50775(11) 0.0189(6) Uani 1 1 d U . .
H23 H 0.2382 0.4393 0.5372 0.023 Uiso 1 1 calc R . .
C24 C 0.2422(3) 0.3255(3) 0.48315(11) 0.0199(6) Uani 1 1 d U . .
C25 C 0.2932(3) 0.3151(3) 0.44189(11) 0.0204(6) Uani 1 1 d U . .
H25 H 0.2846 0.2443 0.4249 0.024 Uiso 1 1 calc R . .
C26 C 0.3560(3) 0.4069(3) 0.42554(11) 0.0174(5) Uani 1 1 d U . .
H26 H 0.3900 0.3972 0.3974 0.021 Uiso 1 1 calc R . .
C27 C 0.1608(4) 0.2290(3) 0.49864(12) 0.0278(7) Uani 1 1 d U . .
C28 C 0.1365(7) 0.2452(5) 0.54841(17) 0.067(2) Uani 1 1 d U . .
H28A H 0.2181 0.2556 0.5699 0.080 Uiso 1 1 calc R . .
H28B H 0.0928 0.1769 0.5579 0.080 Uiso 1 1 calc R . .
H28C H 0.0830 0.3136 0.5497 0.080 Uiso 1 1 calc R . .
C29 C 0.2320(6) 0.1119(4) 0.4982(2) 0.0550(14) Uani 1 1 d U . .
H29A H 0.2478 0.0962 0.4663 0.066 Uiso 1 1 calc R . .
H29B H 0.1796 0.0499 0.5079 0.066 Uiso 1 1 calc R . .
H29C H 0.3136 0.1157 0.5201 0.066 Uiso 1 1 calc R . .
C30 C 0.0370(5) 0.2245(6) 0.4635(2) 0.0566(15) Uani 1 1 d U . .
H30A H -0.0097 0.2971 0.4648 0.068 Uiso 1 1 calc R . .
H30B H -0.0152 0.1600 0.4714 0.068 Uiso 1 1 calc R . .
H30C H 0.0556 0.2134 0.4317 0.068 Uiso 1 1 calc R . .
N31 N 0.3941(3) 0.7168(2) 0.48629(9) 0.0172(5) Uani 1 1 d U . .
C32 C 0.3498(3) 0.6347(3) 0.51256(11) 0.0156(5) Uani 1 1 d U . .
C33 C 0.3282(3) 0.6576(3) 0.55810(11) 0.0167(5) Uani 1 1 d U . .
H33 H 0.2969 0.5982 0.5758 0.020 Uiso 1 1 calc R . .
C34 C 0.3524(3) 0.7673(3) 0.57769(11) 0.0174(5) Uani 1 1 d U . .
C35 C 0.4004(4) 0.8502(3) 0.55001(12) 0.0237(7) Uani 1 1 d U . .
H35 H 0.4203 0.9257 0.5621 0.028 Uiso 1 1 calc R . .
C36 C 0.4185(4) 0.8217(3) 0.50516(12) 0.0240(7) Uani 1 1 d U . .
H36 H 0.4499 0.8795 0.4868 0.029 Uiso 1 1 calc R . .
C37 C 0.3329(3) 0.7994(3) 0.62740(11) 0.0182(6) Uani 1 1 d U . .
C38 C 0.2586(4) 0.9144(3) 0.62582(12) 0.0247(7) Uani 1 1 d U . .
H38A H 0.3067 0.9753 0.6130 0.030 Uiso 1 1 calc R . .
H38B H 0.2473 0.9354 0.6578 0.030 Uiso 1 1 calc R . .
H38C H 0.1748 0.9054 0.6056 0.030 Uiso 1 1 calc R . .
C39 C 0.4656(3) 0.8129(3) 0.65887(12) 0.0232(6) Uani 1 1 d U . .
H39A H 0.5121 0.7396 0.6598 0.028 Uiso 1 1 calc R . .
H39B H 0.4551 0.8344 0.6909 0.028 Uiso 1 1 calc R . .
H39C H 0.5138 0.8734 0.6458 0.028 Uiso 1 1 calc R . .
C40 C 0.2577(4) 0.7072(3) 0.64842(12) 0.0245(7) Uani 1 1 d U . .
H40A H 0.1743 0.6968 0.6281 0.029 Uiso 1 1 calc R . .
H40B H 0.2454 0.7314 0.6799 0.029 Uiso 1 1 calc R . .
H40C H 0.3049 0.6341 0.6507 0.029 Uiso 1 1 calc R . .
C97 C 0.0464(8) -0.0483(6) 0.3432(5) 0.113(3) Uani 1 1 d U . .
H97A H 0.0754 -0.1110 0.3248 0.169 Uiso 1 1 calc R . .
H97B H -0.0456 -0.0559 0.3427 0.169 Uiso 1 1 calc R . .
H97C H 0.0919 -0.0523 0.3758 0.169 Uiso 1 1 calc R . .
C98 C 0.0730(5) 0.0655(5) 0.3221(2) 0.0511(13) Uani 1 1 d U . .
C99 C 0.0094(8) 0.0995(9) 0.2725(3) 0.094(3) Uani 1 1 d U . .
H99A H 0.0360 0.1777 0.2656 0.141 Uiso 1 1 calc R . .
H99B H -0.0836 0.0974 0.2702 0.141 Uiso 1 1 calc R . .
H99C H 0.0348 0.0452 0.2497 0.141 Uiso 1 1 calc R . .
O99 O 0.1367(3) 0.1352(3) 0.34590(12) 0.0404(7) Uani 1 1 d U . .

loop_
_atom_site_aniso_label
_atom_site_aniso_U_11
_atom_site_aniso_U_22
_atom_site_aniso_U_33
_atom_site_aniso_U_23
_atom_site_aniso_U_13
_atom_site_aniso_U_12
Pd 0.02185(12) 0.01335(11) 0.01139(11) -0.00054(7) 0.00655(8) -0.00219(8)
I 0.05763(18) 0.02280(13) 0.02561(13) -0.00098(9) 0.01590(11) -0.01098(10)
O1 0.0268(13) 0.0187(12) 0.0332(14) -0.0035(10) 0.0083(11) -0.0018(10)
O2 0.0298(13) 0.0501(18) 0.0130(11) -0.0012(11) 0.0015(10) 0.0021(12)
O3 0.0291(12) 0.0246(12) 0.0153(10) -0.0020(9) 0.0080(9) 0.0051(9)
O4 0.0201(11) 0.0261(12) 0.0176(11) -0.0001(9) 0.0030(9) 0.0009(9)
O5 0.0227(11) 0.0274(12) 0.0228(12) 0.0096(10) 0.0110(9) 0.0009(9)
C1 0.0182(13) 0.0219(15) 0.0139(13) 0.0020(11) 0.0038(10) -0.0001(11)
C2 0.0193(14) 0.0227(15) 0.0180(14) 0.0010(11) 0.0036(11) -0.0002(11)
C3 0.0212(15) 0.0250(17) 0.0315(18) 0.0038(13) 0.0055(13) -0.0029(12)
C4 0.0203(16) 0.0333(19) 0.038(2) 0.0053(15) 0.0106(14) 0.0023(13)
C5 0.0261(17) 0.0264(17) 0.038(2) 0.0010(15) 0.0124(15) 0.0063(13)
C6 0.0235(16) 0.0215(15) 0.0269(17) 0.0006(12) 0.0068(13) 0.0019(12)
C7 0.0189(13) 0.0173(13) 0.0112(12) 0.0010(10) 0.0049(10) 0.0007(10)
C8 0.0241(15) 0.0196(14) 0.0157(13) 0.0001(11) 0.0071(11) -0.0012(11)
C9 0.041(2) 0.0303(19) 0.0211(16) -0.0049(13) 0.0173(15) 0.0035(15)
C10 0.0199(13) 0.0152(13) 0.0109(12) 0.0003(9) 0.0059(10) 0.0005(10)
C11 0.0250(15) 0.0170(13) 0.0120(13) -0.0012(10) 0.0076(11) -0.0021(11)
C12 0.0253(18) 0.043(2) 0.045(2) 0.0180(19) 0.0180(17) -0.0001(16)
N21 0.0206(12) 0.0144(11) 0.0105(11) -0.0002(8) 0.0040(9) -0.0014(9)
C22 0.0203(14) 0.0151(13) 0.0108(12) 0.0006(9) 0.0030(10) -0.0008(10)
C23 0.0258(15) 0.0181(14) 0.0135(13) 0.0003(10) 0.0050(11) -0.0039(11)
C24 0.0272(15) 0.0171(14) 0.0146(13) 0.0014(10) 0.0015(11) -0.0062(11)
C25 0.0302(16) 0.0145(13) 0.0156(13) -0.0013(10) 0.0015(12) -0.0014(11)
C26 0.0232(14) 0.0165(14) 0.0123(12) -0.0010(10) 0.0025(11) 0.0007(11)
C27 0.040(2) 0.0241(16) 0.0189(15) 0.0006(12) 0.0042(14) -0.0145(14)
C28 0.119(5) 0.060(3) 0.030(2) -0.015(2) 0.034(3) -0.062(4)
C29 0.069(3) 0.027(2) 0.072(4) 0.014(2) 0.022(3) -0.009(2)
C30 0.044(3) 0.070(4) 0.051(3) 0.016(3) -0.004(2) -0.029(3)
N31 0.0257(13) 0.0152(12) 0.0120(11) -0.0030(9) 0.0070(9) -0.0035(10)
C32 0.0209(14) 0.0141(13) 0.0127(12) -0.0011(9) 0.0055(10) -0.0016(10)
C33 0.0218(14) 0.0176(14) 0.0115(12) 0.0003(10) 0.0055(10) -0.0007(11)
C34 0.0213(14) 0.0184(14) 0.0133(13) -0.0015(10) 0.0051(11) 0.0008(11)
C35 0.0386(19) 0.0161(14) 0.0183(15) -0.0047(11) 0.0108(13) -0.0047(12)
C36 0.0405(19) 0.0154(14) 0.0189(15) -0.0017(11) 0.0126(14) -0.0061(13)
C37 0.0244(15) 0.0185(14) 0.0128(13) -0.0027(10) 0.0061(11) -0.0007(11)
C38 0.0308(17) 0.0251(16) 0.0188(15) -0.0044(12) 0.0063(13) 0.0063(13)
C39 0.0250(15) 0.0262(16) 0.0181(14) -0.0028(12) 0.0030(12) -0.0008(12)
C40 0.0320(17) 0.0267(17) 0.0171(14) -0.0018(12) 0.0102(13) -0.0050(13)
C97 0.072(5) 0.025(3) 0.247(11) 0.007(4) 0.043(6) -0.002(3)
C98 0.035(2) 0.040(3) 0.083(4) -0.027(2) 0.025(2) -0.0085(19)
C99 0.075(5) 0.150(7) 0.058(4) -0.045(4) 0.014(3) -0.051(5)
O99 0.054(2) 0.0268(15) 0.0379(17) 0.0027(12) 0.0002(14) -0.0065(13)

loop_
_geom_bond_atom_site_label_1
_geom_bond_atom_site_label_2
_geom_bond_distance
_geom_bond_site_symmetry_2
_geom_bond_publ_flag
Pd C10 2.001(3) . ?
Pd N21 2.073(3) . ?
Pd N31 2.098(3) . ?
Pd I 2.5692(4) . ?
O1 C2 1.366(4) . ?
O2 C8 1.206(4) . ?
O3 C8 1.340(4) . ?
O3 C9 1.444(4) . ?
O4 C11 1.204(4) . ?
O5 C11 1.346(4) . ?
O5 C12 1.441(4) . ?
C1 C6 1.397(5) . ?
C1 C2 1.402(5) . ?
C1 C7 1.489(4) . ?
C2 C3 1.396(5) . ?
C3 C4 1.387(5) . ?
C4 C5 1.386(6) . ?
C5 C6 1.393(5) . ?
C7 C10 1.341(4) . ?
C7 C8 1.492(4) . ?
C10 C11 1.497(4) . ?
N21 C26 1.346(4) . ?
N21 C22 1.357(4) . ?
C22 C23 1.393(4) . ?
C22 C32 1.486(4) . ?
C23 C24 1.401(4) . ?
C24 C25 1.396(5) . ?
C24 C27 1.527(5) . ?
C25 C26 1.381(4) . ?
C27 C28 1.512(6) . ?
C27 C30 1.513(6) . ?
C27 C29 1.554(7) . ?
N31 C36 1.337(4) . ?
N31 C32 1.351(4) . ?
C32 C33 1.396(4) . ?
C33 C34 1.395(4) . ?
C34 C35 1.400(5) . ?
C34 C37 1.528(4) . ?
C35 C36 1.379(5) . ?
C37 C40 1.522(5) . ?
C37 C38 1.545(5) . ?
C37 C39 1.545(5) . ?
C97 C98 1.497(9) . ?
C98 O99 1.190(6) . ?
C98 C99 1.522(11) . ?
